data_2216258
loop_
_publ_author_name
'Qiu, Xiao-Yang'

_publ_section_title
;
 (<i>E</i>)-<i>N</i>'-(2,4-Dichlorobenzylidene)nicotinohydrazide
;
_journal_coeditor_code BI2245
_journal_issue 12
_journal_name_full 'Acta Crystallographica Section E'
_journal_page_first o4524
_journal_page_last o4524
_journal_paper_doi 10.1107/S1600536807053147
_journal_volume 63
_journal_year 2007
_chemical_formula_iupac 'C13 H9 Cl2 N3 O'
_chemical_formula_moiety 'C13 H9 Cl2 N3 O'
_chemical_formula_sum 'C13 H9 Cl2 N3 O'
_chemical_formula_weight 294.13
_chemical_name_systematic
;
(<i>E</i>)-<i>N</i>'-(2,4-Dichlorobenzylidene)nicotinohydrazide
;
_space_group_IT_number 14
_symmetry_cell_setting monoclinic
_symmetry_space_group_name_Hall '-P 2ybc'
_symmetry_space_group_name_H-M 'P 1 21/c 1'
_atom_sites_solution_hydrogens geom
_atom_sites_solution_primary direct
_atom_sites_solution_secondary difmap
_audit_creation_method SHELXL-97
_cell_angle_alpha 90.00
_cell_angle_beta 111.081(4)
_cell_angle_gamma 90.00
_cell_formula_units_Z 4
_cell_length_a 4.7646(6)
_cell_length_b 25.075(3)
_cell_length_c 11.9420(12)
_cell_measurement_reflns_used 1785
_cell_measurement_temperature 298(2)
_cell_measurement_theta_max 25
_cell_measurement_theta_min 4.2
_cell_volume 1331.3(3)
_computing_cell_refinement 'SAINT (Bruker, 1998)'
_computing_data_collection 'SMART (Bruker, 1998)'
_computing_data_reduction 'SAINT (Bruker, 1998)'
_computing_molecular_graphics 'SHELXTL (Bruker, 1997)'
_computing_publication_material 'SHELXTL (Bruker, 1997)'
_computing_structure_refinement 'SHELXL97 (Sheldrick, 1997)'
_computing_structure_solution 'SHELXS97 (Sheldrick, 1997)'
_diffrn_ambient_temperature 298(2)
_diffrn_measured_fraction_theta_full 0.976
_diffrn_measured_fraction_theta_max 0.976
_diffrn_measurement_device_type 'Bruker SMART APEX CCD'
_diffrn_measurement_method \w
_diffrn_radiation_monochromator graphite
_diffrn_radiation_source 'fine-focus sealed tube'
_diffrn_radiation_type MoK\a
_diffrn_radiation_wavelength 0.71073
_diffrn_reflns_av_R_equivalents 0.0459
_diffrn_reflns_av_sigmaI/netI 0.0552
_diffrn_reflns_limit_h_max 5
_diffrn_reflns_limit_h_min -5
_diffrn_reflns_limit_k_max 29
_diffrn_reflns_limit_k_min -29
_diffrn_reflns_limit_l_max 14
_diffrn_reflns_limit_l_min -14
_diffrn_reflns_number 7889
_diffrn_reflns_theta_full 25.00
_diffrn_reflns_theta_max 25.00
_diffrn_reflns_theta_min 2.00
_diffrn_standards_number 0
_exptl_absorpt_coefficient_mu 0.481
_exptl_absorpt_correction_T_max 0.945
_exptl_absorpt_correction_T_min 0.930
_exptl_absorpt_correction_type multi-scan
_exptl_absorpt_process_details '(SADABS; Sheldrick, 1996)'
_exptl_crystal_colour white
_exptl_crystal_density_diffrn 1.468
_exptl_crystal_density_method 'not measured'
_exptl_crystal_description block
_exptl_crystal_F_000 600
_exptl_crystal_size_max 0.31
_exptl_crystal_size_mid 0.12
_exptl_crystal_size_min 0.11
_refine_diff_density_max 0.211
_refine_diff_density_min -0.191
_refine_ls_extinction_coef 0.014(3)
_refine_ls_extinction_expression Fc^*^=kFc[1+0.001xFc^2^\l^3^/sin(2\q)]^-1/4^
_refine_ls_extinction_method 'SHELXTL (Bruker, 1997)'
_refine_ls_goodness_of_fit_ref 0.850
_refine_ls_hydrogen_treatment constr
_refine_ls_matrix_type full
_refine_ls_number_parameters 173
_refine_ls_number_reflns 2290
_refine_ls_number_restraints 0
_refine_ls_restrained_S_all 0.850
_refine_ls_R_factor_all 0.0946
_refine_ls_R_factor_gt 0.0467
_refine_ls_shift/su_max 0.001
_refine_ls_shift/su_mean 0.000
_refine_ls_structure_factor_coef Fsqd
_refine_ls_weighting_details 'calc w=1/[\s^2^(Fo^2^)+(0.0774P)^2^] where P=(Fo^2^+2Fc^2^)/3'
_refine_ls_weighting_scheme calc
_refine_ls_wR_factor_gt 0.1102
_refine_ls_wR_factor_ref 0.1270
_reflns_number_gt 1206
_reflns_number_total 2290
_reflns_threshold_expression I>2\s(I)
_cod_data_source_file bi2245.cif
_cod_data_source_block I
_cod_original_sg_symbol_H-M 'P 21/c'
_cod_database_code 2216258
_cod_database_fobs_code 2216258

loop_
_symmetry_equiv_pos_as_xyz
'x, y, z'
'-x, y+1/2, -z+1/2'
'-x, -y, -z'
'x, -y-1/2, z-1/2'

loop_
_atom_site_type_symbol
_atom_site_label
_atom_site_fract_x
_atom_site_fract_y
_atom_site_fract_z
_atom_site_U_iso_or_equiv
_atom_site_adp_type
_atom_site_calc_flag
_atom_site_refinement_flags
_atom_site_occupancy
Cl Cl1 -0.2420(2) 0.95073(3) 0.62765(8) 0.0809(4) Uani d . 1
Cl Cl2 0.3137(2) 1.13761(3) 0.63521(9) 0.1026(4) Uani d . 1
O O1 1.0158(5) 0.84278(8) 1.04441(19) 0.0712(6) Uani d . 1
C C3 0.6738(9) 0.68767(13) 1.2109(3) 0.0718(9) Uani d . 1
H H3 0.6556 0.6573 1.2523 0.086 Uiso calc R 1
N N2 0.5113(5) 0.85361(8) 0.9690(2) 0.0564(6) Uani d . 1
H H2A 0.3301 0.8402 0.9613 0.068 Uiso d R 1
N N3 0.5329(6) 0.90164(9) 0.9153(2) 0.0571(6) Uani d . 1
C C1 0.7164(6) 0.77671(11) 1.0901(3) 0.0496(7) Uani d . 1
C C2 0.9336(7) 0.76173(13) 1.1980(3) 0.0687(9) Uani d . 1
H H2 1.1026 0.7833 1.2295 0.082 Uiso calc R 1
N N1 0.9163(7) 0.71808(11) 1.2600(2) 0.0794(8) Uani d . 1
C C4 0.4503(8) 0.69823(12) 1.1037(3) 0.0716(9) Uani d . 1
H H4 0.2882 0.6751 1.0727 0.086 Uiso calc R 1
C C5 0.4689(7) 0.74424(11) 1.0413(3) 0.0610(8) Uani d . 1
H H5 0.3185 0.7528 0.9686 0.073 Uiso calc R 1
C C6 0.7634(7) 0.82730(11) 1.0325(2) 0.0515(7) Uani d . 1
C C7 0.2834(7) 0.92486(11) 0.8581(2) 0.0576(8) Uani d . 1
H H7 0.1019 0.9090 0.8520 0.069 Uiso calc R 1
C C8 0.2873(7) 0.97689(10) 0.8022(3) 0.0540(7) Uani d . 1
C C9 0.0573(6) 0.99328(11) 0.6987(3) 0.0584(8) Uani d . 1
C C10 0.0620(7) 1.04245(11) 0.6468(3) 0.0672(9) Uani d . 1
H H10 -0.0945 1.0528 0.5775 0.081 Uiso calc R 1
C C11 0.3031(8) 1.07572(11) 0.6999(3) 0.0692(9) Uani d . 1
C C12 0.5376(8) 1.06099(12) 0.8028(3) 0.0691(9) Uani d . 1
H H12 0.6994 1.0838 0.8378 0.083 Uiso calc R 1
C C13 0.5272(7) 1.01154(11) 0.8527(3) 0.0660(9) Uani d . 1
H H13 0.6848 1.0013 0.9217 0.079 Uiso calc R 1

loop_
_atom_site_aniso_label
_atom_site_aniso_U_11
_atom_site_aniso_U_22
_atom_site_aniso_U_33
_atom_site_aniso_U_12
_atom_site_aniso_U_13
_atom_site_aniso_U_23
Cl1 0.0815(7) 0.0744(6) 0.0757(6) -0.0159(5) 0.0149(5) 0.0034(4)
Cl2 0.1464(10) 0.0508(5) 0.1095(8) -0.0097(5) 0.0445(7) 0.0140(5)
O1 0.0508(14) 0.0715(14) 0.0928(17) -0.0066(11) 0.0277(12) 0.0013(11)
C3 0.089(3) 0.057(2) 0.075(2) 0.0097(19) 0.037(2) 0.0134(18)
N2 0.0482(15) 0.0513(14) 0.0742(17) -0.0030(12) 0.0272(12) 0.0118(12)
N3 0.0631(17) 0.0467(14) 0.0654(16) -0.0030(12) 0.0279(13) 0.0034(12)
C1 0.0438(18) 0.0500(17) 0.0556(18) 0.0033(14) 0.0188(14) 0.0014(14)
C2 0.060(2) 0.075(2) 0.064(2) -0.0036(18) 0.0132(16) 0.0023(18)
N1 0.083(2) 0.0792(19) 0.0690(19) 0.0032(17) 0.0181(16) 0.0188(16)
C4 0.077(2) 0.0484(18) 0.087(3) -0.0103(16) 0.027(2) -0.0019(17)
C5 0.062(2) 0.0508(17) 0.0633(19) 0.0019(16) 0.0145(16) 0.0039(15)
C6 0.0459(19) 0.0558(18) 0.0528(18) -0.0001(16) 0.0178(14) -0.0036(14)
C7 0.060(2) 0.0501(17) 0.065(2) -0.0054(16) 0.0250(16) 0.0033(15)
C8 0.0603(19) 0.0478(16) 0.0581(18) 0.0012(15) 0.0262(15) 0.0004(14)
C9 0.062(2) 0.0500(17) 0.0648(19) -0.0034(15) 0.0248(16) -0.0013(15)
C10 0.079(2) 0.0532(19) 0.071(2) 0.0036(18) 0.0290(18) 0.0064(16)
C11 0.096(3) 0.0437(17) 0.078(2) -0.0004(18) 0.043(2) 0.0040(16)
C12 0.085(2) 0.0523(19) 0.074(2) -0.0170(17) 0.034(2) -0.0102(17)
C13 0.076(2) 0.0513(18) 0.068(2) -0.0079(17) 0.0237(17) -0.0008(16)

loop_
_atom_type_symbol
_atom_type_description
_atom_type_scat_dispersion_real
_atom_type_scat_dispersion_imag
_atom_type_scat_source
C C 0.0033 0.0016 'International Tables Vol C Tables 4.2.6.8 and 6.1.1.4'
H H 0.0000 0.0000 'International Tables Vol C Tables 4.2.6.8 and 6.1.1.4'
N N 0.0061 0.0033 'International Tables Vol C Tables 4.2.6.8 and 6.1.1.4'
O O 0.0106 0.0060 'International Tables Vol C Tables 4.2.6.8 and 6.1.1.4'
Cl Cl 0.1484 0.1585 'International Tables Vol C Tables 4.2.6.8 and 6.1.1.4'

loop_
_geom_angle_atom_site_label_1
_geom_angle_atom_site_label_2
_geom_angle_atom_site_label_3
_geom_angle
N1 C3 C4 124.3(3)
N1 C3 H3 117.9
C4 C3 H3 117.9
C6 N2 N3 119.3(2)
C6 N2 H2A 120.9
N3 N2 H2A 120.4
C7 N3 N2 115.7(2)
C5 C1 C2 118.3(3)
C5 C1 C6 123.5(3)
C2 C1 C6 118.2(3)
N1 C2 C1 124.2(3)
N1 C2 H2 117.9
C1 C2 H2 117.9
C3 N1 C2 116.1(3)
C3 C4 C5 118.9(3)
C3 C4 H4 120.5
C5 C4 H4 120.5
C1 C5 C4 118.2(3)
C1 C5 H5 120.9
C4 C5 H5 120.9
O1 C6 N2 123.6(3)
O1 C6 C1 121.3(3)
N2 C6 C1 115.1(3)
N3 C7 C8 119.1(3)
N3 C7 H7 120.5
C8 C7 H7 120.5
C9 C8 C13 117.7(3)
C9 C8 C7 122.2(3)
C13 C8 C7 120.1(3)
C10 C9 C8 121.9(3)
C10 C9 Cl1 118.1(2)
C8 C9 Cl1 120.0(2)
C11 C10 C9 118.6(3)
C11 C10 H10 120.7
C9 C10 H10 120.7
C10 C11 C12 121.5(3)
C10 C11 Cl2 119.2(3)
C12 C11 Cl2 119.3(3)
C11 C12 C13 118.7(3)
C11 C12 H12 120.7
C13 C12 H12 120.7
C12 C13 C8 121.7(3)
C12 C13 H13 119.2
C8 C13 H13 119.2

loop_
_geom_bond_atom_site_label_1
_geom_bond_atom_site_label_2
_geom_bond_distance
Cl1 C9 1.738(3)
Cl2 C11 1.743(3)
O1 C6 1.222(3)
C3 N1 1.331(4)
C3 C4 1.365(4)
C3 H3 0.930
N2 C6 1.341(3)
N2 N3 1.385(3)
N2 H2A 0.900
N3 C7 1.279(3)
C1 C5 1.378(4)
C1 C2 1.383(4)
C1 C6 1.498(4)
C2 N1 1.341(4)
C2 H2 0.930
C4 C5 1.393(4)
C4 H4 0.930
C5 H5 0.930
C7 C8 1.469(4)
C7 H7 0.930
C8 C9 1.387(4)
C8 C13 1.389(4)
C9 C10 1.383(4)
C10 C11 1.376(4)
C10 H10 0.930
C11 C12 1.381(4)
C12 C13 1.384(4)
C12 H12 0.930
C13 H13 0.930

loop_
_geom_hbond_atom_site_label_D
_geom_hbond_atom_site_label_H
_geom_hbond_atom_site_label_A
_geom_hbond_site_symmetry_A
_geom_hbond_distance_DH
_geom_hbond_distance_HA
_geom_hbond_distance_DA
_geom_hbond_angle_DHA
N2 H2A O1 1_455 0.90 2.07 2.827(3) 140.5

loop_
_geom_torsion_atom_site_label_1
_geom_torsion_atom_site_label_2
_geom_torsion_atom_site_label_3
_geom_torsion_atom_site_label_4
_geom_torsion
C6 N2 N3 C7 -178.8(2)
C5 C1 C2 N1 -1.6(5)
C6 C1 C2 N1 178.6(3)
C4 C3 N1 C2 0.4(5)
C1 C2 N1 C3 1.2(5)
N1 C3 C4 C5 -1.5(5)
C2 C1 C5 C4 0.4(4)
C6 C1 C5 C4 -179.8(3)
C3 C4 C5 C1 1.0(5)
N3 N2 C6 O1 -1.5(4)
N3 N2 C6 C1 178.1(2)
C5 C1 C6 O1 -148.3(3)
C2 C1 C6 O1 31.4(4)
C5 C1 C6 N2 32.1(4)
C2 C1 C6 N2 -148.2(3)
N2 N3 C7 C8 177.9(2)
N3 C7 C8 C9 149.4(3)
N3 C7 C8 C13 -30.4(4)
C13 C8 C9 C10 -0.5(4)
C7 C8 C9 C10 179.7(3)
C13 C8 C9 Cl1 177.4(2)
C7 C8 C9 Cl1 -2.4(4)
C8 C9 C10 C11 0.2(4)
Cl1 C9 C10 C11 -177.8(2)
C9 C10 C11 C12 0.1(5)
C9 C10 C11 Cl2 179.6(2)
C10 C11 C12 C13 0.0(5)
Cl2 C11 C12 C13 -179.5(2)
C11 C12 C13 C8 -0.3(5)
C9 C8 C13 C12 0.5(4)
C7 C8 C13 C12 -179.6(3)

loop_
_cod_related_entry_id
_cod_related_entry_database
_cod_related_entry_code
1 ChemSpider 4536499
